data_7008853
loop_
_publ_author_name
'Doyle, Robert P.'
'Nieuwenhuyzen, Mark'
'Kruger, Paul E.'

_publ_section_title
;
 Polynuclear complexes with bridging pyrophosphate ligands: synthesis
 and characterisation of
 {[(bipy)Cu(H2O)(&#x00B5;-P2O7)Na2(H2O)6]&#x00B7;4H2O},
 {[(bipy)Zn-(H2O)(&#x00B5;-P2O7)Zn(bipy)]2&#x00B7;14H2O} and
 {[(bipy)(VO)2]2(&#x00B5;-P2O7)]&#x00B7;5H2O}
;
_journal_issue 23
_journal_name_full 'Dalton Transactions'
_journal_page_first 3745
_journal_paper_doi 10.1039/b510752k
_journal_year 2005
_chemical_formula_sum 'C40 H64 N8 O30 P4 Zn4'
_chemical_formula_weight 1522.35
_space_group_IT_number 14
_symmetry_cell_setting monoclinic
_symmetry_space_group_name_Hall '-P 2ybc'
_symmetry_space_group_name_H-M 'P 1 21/c 1'
_atom_sites_solution_hydrogens geom
_atom_sites_solution_primary direct
_atom_sites_solution_secondary difmap
_audit_creation_method SHELXL-97
_cell_angle_alpha 90.00
_cell_angle_beta 93.068(2)
_cell_angle_gamma 90.00
_cell_formula_units_Z 2
_cell_length_a 10.0380(11)
_cell_length_b 21.299(2)
_cell_length_c 13.6812(15)
_cell_measurement_temperature 153(2)
_cell_volume 2920.8(5)
_computing_cell_refinement 'Bruker SMART'
_computing_data_collection 'Bruker SMART'
_computing_data_reduction 'Bruker SHELXTL'
_computing_molecular_graphics 'Bruker SHELXTL'
_computing_publication_material 'Bruker SHELXTL'
_computing_structure_refinement 'SHELXL-97 (Sheldrick, 1997)'
_computing_structure_solution 'SHELXS-97 (Sheldrick, 1990)'
_diffrn_ambient_temperature 153(2)
_diffrn_measured_fraction_theta_full 0.905
_diffrn_measured_fraction_theta_max 0.905
_diffrn_measurement_device_type 'CCD area detector'
_diffrn_measurement_method 'phi and omega scans'
_diffrn_radiation_monochromator graphite
_diffrn_radiation_source 'fine-focus sealed tube'
_diffrn_radiation_type MoK\a
_diffrn_radiation_wavelength 0.71073
_diffrn_reflns_av_R_equivalents 0.0701
_diffrn_reflns_av_sigmaI/netI 0.0810
_diffrn_reflns_limit_h_max 13
_diffrn_reflns_limit_h_min -12
_diffrn_reflns_limit_k_max 27
_diffrn_reflns_limit_k_min -17
_diffrn_reflns_limit_l_max 17
_diffrn_reflns_limit_l_min -17
_diffrn_reflns_number 20121
_diffrn_reflns_theta_full 28.52
_diffrn_reflns_theta_max 28.52
_diffrn_reflns_theta_min 1.77
_exptl_absorpt_coefficient_mu 1.829
_exptl_absorpt_correction_T_max 1.000
_exptl_absorpt_correction_T_min 0.765
_exptl_absorpt_correction_type empirical
_exptl_absorpt_process_details SADABS
_exptl_crystal_colour colourless
_exptl_crystal_density_diffrn 1.731
_exptl_crystal_density_meas ?
_exptl_crystal_density_method .
_exptl_crystal_description plate
_exptl_crystal_F_000 1560
_exptl_crystal_size_max 0.42
_exptl_crystal_size_mid 0.20
_exptl_crystal_size_min 0.13
_refine_diff_density_max 0.792
_refine_diff_density_min -0.673
_refine_diff_density_rms 0.102
_refine_ls_extinction_method none
_refine_ls_goodness_of_fit_ref 0.918
_refine_ls_hydrogen_treatment mixed
_refine_ls_matrix_type full
_refine_ls_number_parameters 388
_refine_ls_number_reflns 6713
_refine_ls_number_restraints 0
_refine_ls_restrained_S_all 0.918
_refine_ls_R_factor_all 0.0686
_refine_ls_R_factor_gt 0.0380
_refine_ls_shift/su_max 0.001
_refine_ls_shift/su_mean 0.000
_refine_ls_structure_factor_coef Fsqd
_refine_ls_weighting_details 'calc w=1/[\s^2^(Fo^2^)+(0.0343P)^2^+0.0000P] where P=(Fo^2^+2Fc^2^)/3'
_refine_ls_weighting_scheme calc
_refine_ls_wR_factor_gt 0.0790
_refine_ls_wR_factor_ref 0.0874
_reflns_number_gt 4490
_reflns_number_total 6713
_reflns_threshold_expression >2sigma(I)
_cod_data_source_file b510752k.txt
_cod_data_source_block 2
_cod_depositor_comments
;
The following automatic conversions were performed:
'_symmetry_cell_setting' value 'Monoclinic' changed to 'monoclinic'
according to '/home/saulius/struct/CIF-dictionaries/cif_core.dic'
dictionary named 'cif_core.dic' version 2.4.1 from 2010-06-29.

Automatic conversion script
Id: cif_fix_enum 1527 2010-12-29 10:47:43Z saulius 
;
_cod_original_cell_volume 2920.8(6)
_cod_original_sg_symbol_H-M P2(1)/c
_cod_database_code 7008853

loop_
_symmetry_equiv_pos_as_xyz
'x, y, z'
'-x, y+1/2, -z+1/2'
'-x, -y, -z'
'x, -y-1/2, z-1/2'

loop_
_atom_site_label
_atom_site_type_symbol
_atom_site_fract_x
_atom_site_fract_y
_atom_site_fract_z
_atom_site_U_iso_or_equiv
_atom_site_adp_type
_atom_site_occupancy
_atom_site_symmetry_multiplicity
_atom_site_calc_flag
_atom_site_refinement_flags
_atom_site_disorder_assembly
_atom_site_disorder_group
Zn1 Zn 0.06863(3) 0.551463(17) 0.56653(2) 0.01733(10) Uani 1 1 d . . .
Zn2 Zn 0.14182(3) 0.630441(18) 0.24574(3) 0.01935(10) Uani 1 1 d . . .
P1 P 0.21215(7) 0.51181(4) 0.37400(6) 0.01684(18) Uani 1 1 d . . .
P2 P -0.00208(8) 0.49748(4) 0.22771(6) 0.01671(18) Uani 1 1 d . . .
O11 O 0.3447(2) 0.48052(11) 0.38954(15) 0.0247(5) Uani 1 1 d . . .
O12 O 0.2194(2) 0.58123(10) 0.35450(15) 0.0233(5) Uani 1 1 d . . .
O13 O 0.11916(19) 0.49780(10) 0.45700(14) 0.0170(5) Uani 1 1 d . . .
O14 O 0.14116(19) 0.47785(10) 0.27940(14) 0.0175(5) Uani 1 1 d . . .
O21 O -0.10029(19) 0.49245(11) 0.30854(15) 0.0226(5) Uani 1 1 d . . .
O22 O -0.0294(2) 0.45125(10) 0.14725(15) 0.0245(5) Uani 1 1 d . . .
O23 O 0.01064(19) 0.56480(10) 0.19322(15) 0.0206(5) Uani 1 1 d . . .
N1A N -0.0295(3) 0.63353(13) 0.52478(19) 0.0222(6) Uani 1 1 d . . .
C2A C -0.1579(3) 0.63787(17) 0.4954(3) 0.0301(8) Uani 1 1 d . . .
H2A H -0.2087 0.6003 0.4886 0.036 Uiso 1 1 calc R . .
C3A C -0.2201(4) 0.69392(18) 0.4746(3) 0.0344(9) Uani 1 1 d . . .
H3A H -0.3117 0.6952 0.4533 0.041 Uiso 1 1 calc R . .
C4A C -0.1460(4) 0.74873(18) 0.4853(2) 0.0339(9) Uani 1 1 d . . .
H4A H -0.1870 0.7884 0.4736 0.041 Uiso 1 1 calc R . .
C5A C -0.0120(4) 0.74503(17) 0.5133(2) 0.0287(8) Uani 1 1 d . . .
H5A H 0.0406 0.7820 0.5197 0.034 Uiso 1 1 calc R . .
C6A C 0.0446(3) 0.68659(16) 0.5321(2) 0.0230(7) Uani 1 1 d . . .
C7A C 0.1874(3) 0.67716(15) 0.5621(2) 0.0210(7) Uani 1 1 d . . .
C8A C 0.2793(3) 0.72539(17) 0.5677(2) 0.0294(8) Uani 1 1 d . . .
H8A H 0.2528 0.7673 0.5527 0.035 Uiso 1 1 calc R . .
C9A C 0.4097(4) 0.71184(18) 0.5952(2) 0.0344(9) Uani 1 1 d . . .
H9A H 0.4743 0.7444 0.5998 0.041 Uiso 1 1 calc R . .
C10A C 0.4461(3) 0.65113(19) 0.6162(2) 0.0340(9) Uani 1 1 d . . .
H10A H 0.5360 0.6408 0.6348 0.041 Uiso 1 1 calc R . .
C11A C 0.3492(3) 0.60541(17) 0.6097(2) 0.0280(8) Uani 1 1 d . . .
H11A H 0.3741 0.5633 0.6248 0.034 Uiso 1 1 calc R . .
N12A N 0.2227(3) 0.61728(13) 0.58330(18) 0.0225(6) Uani 1 1 d . . .
N1B N -0.0088(2) 0.69921(13) 0.24861(18) 0.0218(6) Uani 1 1 d . . .
C2B C -0.1373(3) 0.68899(17) 0.2249(2) 0.0260(8) Uani 1 1 d . . .
H2B H -0.1648 0.6474 0.2087 0.031 Uiso 1 1 calc R . .
C3B C -0.2320(3) 0.73564(18) 0.2226(2) 0.0307(9) Uani 1 1 d . . .
H3B H -0.3233 0.7263 0.2073 0.037 Uiso 1 1 calc R . .
C4B C -0.1916(3) 0.79615(18) 0.2432(2) 0.0319(9) Uani 1 1 d . . .
H4B H -0.2543 0.8296 0.2404 0.038 Uiso 1 1 calc R . .
C5B C -0.0586(3) 0.80762(17) 0.2678(2) 0.0264(8) Uani 1 1 d . . .
H5B H -0.0289 0.8491 0.2825 0.032 Uiso 1 1 calc R . .
C6B C 0.0310(3) 0.75822(16) 0.2710(2) 0.0217(7) Uani 1 1 d . . .
C7B C 0.1739(3) 0.76571(16) 0.3009(2) 0.0206(7) Uani 1 1 d . . .
C8B C 0.2296(3) 0.82284(16) 0.3310(2) 0.0261(8) Uani 1 1 d . . .
H8B H 0.1763 0.8597 0.3319 0.031 Uiso 1 1 calc R . .
C9B C 0.3624(3) 0.82514(17) 0.3592(2) 0.0304(8) Uani 1 1 d . . .
H9B H 0.4023 0.8637 0.3796 0.036 Uiso 1 1 calc R . .
C10B C 0.4377(3) 0.77111(17) 0.3578(2) 0.0280(8) Uani 1 1 d . . .
H10B H 0.5300 0.7717 0.3772 0.034 Uiso 1 1 calc R . .
C11B C 0.3757(3) 0.71592(17) 0.3275(2) 0.0263(8) Uani 1 1 d . . .
H11B H 0.4270 0.6784 0.3272 0.032 Uiso 1 1 calc R . .
N12B N 0.2477(2) 0.71333(13) 0.29902(18) 0.0210(6) Uani 1 1 d . . .
O1W O 0.2533(2) 0.62542(10) 0.12763(15) 0.0253(5) Uani 1 1 d . . .
H1W1 H 0.3363 0.6283 0.1393 0.030 Uiso 1 1 d R . .
H1W2 H 0.2336 0.5982 0.0908 0.030 Uiso 1 1 d R . .
O2W O -0.3445(2) 0.55103(13) 0.25791(18) 0.0427(7) Uani 1 1 d . . .
H2W1 H -0.2559 0.5351 0.2601 0.051 Uiso 1 1 d R . .
H2W2 H -0.3730 0.5686 0.3178 0.051 Uiso 1 1 d R . .
O3W O 0.0907(2) 0.40002(12) -0.00540(17) 0.0385(7) Uani 1 1 d . . .
H3W1 H 0.0610 0.4160 -0.0632 0.046 Uiso 1 1 d R . .
H3W2 H 0.0617 0.4288 0.0464 0.046 Uiso 1 1 d R . .
O4W O 0.4485(2) 0.43058(12) 0.56711(17) 0.0343(6) Uani 1 1 d . . .
H4W1 H 0.5230 0.4516 0.5766 0.041 Uiso 1 1 d R . .
H4W2 H 0.4123 0.4422 0.5109 0.041 Uiso 1 1 d R . .
O5W O 0.2480(3) 0.54283(12) -0.01874(18) 0.0453(7) Uani 1 1 d . . .
H5W1 H 0.1805 0.5417 -0.0583 0.054 Uiso 1 1 d R . .
H5W2 H 0.3131 0.5183 0.0006 0.054 Uiso 1 1 d R . .
O6W O 0.4512(3) 0.45785(14) 0.2012(2) 0.0532(8) Uani 1 1 d . . .
H6W1 H 0.5240 0.4851 0.2006 0.064 Uiso 1 1 d R . .
H6W2 H 0.4026 0.4691 0.2550 0.064 Uiso 1 1 d R . .
O7W O 0.6452(3) 0.8947(2) 0.4611(2) 0.1030(16) Uani 1 1 d . . .
H7W1 H 0.7481 0.8958 0.4821 0.124 Uiso 1 1 d R . .
H7W2 H 0.5994 0.9134 0.3997 0.124 Uiso 1 1 d R . .
O8W O 0.5225(2) 0.63480(11) 0.12945(17) 0.0337(6) Uani 1 1 d . . .
H8W1 H 0.5611 0.6323 0.0793 0.040 Uiso 1 1 d R . .
H8W2 H 0.5672 0.6161 0.1782 0.040 Uiso 1 1 d R . .

loop_
_atom_site_aniso_label
_atom_site_aniso_U_11
_atom_site_aniso_U_22
_atom_site_aniso_U_33
_atom_site_aniso_U_23
_atom_site_aniso_U_13
_atom_site_aniso_U_12
Zn1 0.02216(19) 0.0133(2) 0.01653(18) -0.00075(15) 0.00093(14) -0.00166(16)
Zn2 0.0246(2) 0.0140(2) 0.01945(19) 0.00090(16) 0.00074(14) -0.00158(16)
P1 0.0176(4) 0.0171(5) 0.0157(4) 0.0011(3) -0.0004(3) -0.0018(3)
P2 0.0203(4) 0.0146(5) 0.0151(4) 0.0001(3) -0.0005(3) -0.0015(3)
O11 0.0186(11) 0.0318(15) 0.0236(12) 0.0010(11) 0.0017(9) 0.0033(10)
O12 0.0335(12) 0.0159(13) 0.0195(11) 0.0020(10) -0.0063(9) -0.0084(10)
O13 0.0227(11) 0.0125(12) 0.0162(10) -0.0005(9) 0.0032(8) -0.0015(9)
O14 0.0203(11) 0.0153(12) 0.0170(10) -0.0009(9) 0.0006(8) 0.0008(9)
O21 0.0191(11) 0.0285(15) 0.0201(11) 0.0049(10) 0.0005(9) 0.0014(10)
O22 0.0322(12) 0.0194(14) 0.0214(12) -0.0046(10) -0.0039(9) -0.0017(10)
O23 0.0239(11) 0.0145(13) 0.0228(11) 0.0036(9) -0.0049(9) -0.0021(9)
N1A 0.0267(14) 0.0167(16) 0.0233(14) 0.0028(12) 0.0012(11) -0.0004(12)
C2A 0.0312(19) 0.023(2) 0.036(2) 0.0047(17) 0.0011(15) 0.0000(16)
C3A 0.035(2) 0.029(2) 0.038(2) 0.0081(18) 0.0020(16) 0.0082(18)
C4A 0.051(2) 0.022(2) 0.029(2) 0.0060(16) 0.0071(17) 0.0119(18)
C5A 0.046(2) 0.016(2) 0.0253(18) -0.0001(15) 0.0100(16) -0.0008(16)
C6A 0.0344(19) 0.0180(19) 0.0171(16) -0.0003(14) 0.0069(13) -0.0040(15)
C7A 0.0358(19) 0.0137(19) 0.0141(15) -0.0052(13) 0.0066(13) -0.0029(15)
C8A 0.042(2) 0.019(2) 0.0287(19) -0.0033(16) 0.0081(16) -0.0108(16)
C9A 0.046(2) 0.029(2) 0.0292(19) -0.0034(17) 0.0072(16) -0.0198(19)
C10A 0.0302(19) 0.040(3) 0.031(2) -0.0044(18) -0.0025(15) -0.0112(18)
C11A 0.0319(19) 0.025(2) 0.0270(19) -0.0022(16) -0.0019(15) -0.0017(16)
N12A 0.0305(15) 0.0181(17) 0.0189(14) -0.0013(12) 0.0017(11) -0.0048(12)
N1B 0.0249(14) 0.0199(16) 0.0206(14) 0.0009(12) 0.0008(11) -0.0012(12)
C2B 0.0271(18) 0.023(2) 0.0282(18) -0.0025(15) 0.0017(14) -0.0037(15)
C3B 0.0239(18) 0.033(2) 0.034(2) 0.0021(18) -0.0037(15) 0.0013(16)
C4B 0.035(2) 0.028(2) 0.0319(19) -0.0018(17) 0.0009(15) 0.0120(17)
C5B 0.038(2) 0.018(2) 0.0232(17) -0.0009(15) 0.0008(15) 0.0036(16)
C6B 0.0276(17) 0.022(2) 0.0161(16) 0.0008(14) 0.0021(13) 0.0006(15)
C7B 0.0281(17) 0.0169(19) 0.0170(16) 0.0012(14) 0.0030(13) -0.0004(14)
C8B 0.0325(19) 0.0151(19) 0.0308(19) -0.0023(15) 0.0038(15) -0.0011(15)
C9B 0.038(2) 0.018(2) 0.034(2) -0.0019(16) 0.0014(16) -0.0089(16)
C10B 0.0259(18) 0.026(2) 0.0314(19) 0.0011(16) -0.0014(14) -0.0067(16)
C11B 0.0286(18) 0.023(2) 0.0278(18) -0.0005(16) 0.0016(14) 0.0020(16)
N12B 0.0250(14) 0.0170(16) 0.0209(14) -0.0003(12) 0.0014(11) -0.0002(12)
O1W 0.0269(12) 0.0230(14) 0.0263(12) -0.0064(10) 0.0041(10) -0.0059(10)
O2W 0.0323(14) 0.062(2) 0.0341(14) 0.0079(14) 0.0063(11) 0.0150(13)
O3W 0.0480(15) 0.0420(18) 0.0251(13) -0.0001(12) -0.0004(11) 0.0203(13)
O4W 0.0292(13) 0.0444(18) 0.0290(13) 0.0031(12) -0.0022(10) -0.0095(12)
O5W 0.0533(16) 0.0364(18) 0.0436(16) -0.0104(13) -0.0224(13) 0.0123(13)
O6W 0.0470(17) 0.067(2) 0.0467(17) -0.0232(15) 0.0153(13) -0.0046(15)
O7W 0.0331(17) 0.217(5) 0.059(2) 0.065(3) 0.0015(15) 0.003(2)
O8W 0.0326(13) 0.0357(17) 0.0329(14) 0.0018(12) 0.0041(11) 0.0031(11)

loop_
_atom_type_symbol
_atom_type_description
_atom_type_scat_dispersion_real
_atom_type_scat_dispersion_imag
_atom_type_scat_source
C C 0.0033 0.0016 'International Tables Vol C Tables 4.2.6.8 and 6.1.1.4'
H H 0.0000 0.0000 'International Tables Vol C Tables 4.2.6.8 and 6.1.1.4'
N N 0.0061 0.0033 'International Tables Vol C Tables 4.2.6.8 and 6.1.1.4'
O O 0.0106 0.0060 'International Tables Vol C Tables 4.2.6.8 and 6.1.1.4'
P P 0.1023 0.0942 'International Tables Vol C Tables 4.2.6.8 and 6.1.1.4'
Zn Zn 0.2839 1.4301 'International Tables Vol C Tables 4.2.6.8 and 6.1.1.4'

loop_
_geom_angle_atom_site_label_1
_geom_angle_atom_site_label_2
_geom_angle_atom_site_label_3
_geom_angle
_geom_angle_site_symmetry_1
_geom_angle_site_symmetry_3
_geom_angle_publ_flag
O21 Zn1 O13 110.48(9) 3_566 . ?
O21 Zn1 N1A 134.09(10) 3_566 . ?
O13 Zn1 N1A 114.66(9) . . ?
O21 Zn1 N12A 98.04(10) 3_566 . ?
O13 Zn1 N12A 104.65(9) . . ?
N1A Zn1 N12A 78.63(11) . . ?
O21 Zn1 O13 89.87(8) 3_566 3_566 ?
O13 Zn1 O13 82.16(8) . 3_566 ?
N1A Zn1 O13 88.31(9) . 3_566 ?
N12A Zn1 O13 166.83(9) . 3_566 ?
O21 Zn1 Zn1 102.68(7) 3_566 3_566 ?
O13 Zn1 Zn1 43.42(6) . 3_566 ?
N1A Zn1 Zn1 104.07(8) . 3_566 ?
N12A Zn1 Zn1 146.65(7) . 3_566 ?
O13 Zn1 Zn1 38.74(5) 3_566 3_566 ?
O12 Zn2 O1W 111.55(9) . . ?
O12 Zn2 O23 97.19(9) . . ?
O1W Zn2 O23 93.27(9) . . ?
O12 Zn2 N1B 128.15(10) . . ?
O1W Zn2 N1B 118.76(9) . . ?
O23 Zn2 N1B 91.89(10) . . ?
O12 Zn2 N12B 90.73(9) . . ?
O1W Zn2 N12B 91.70(9) . . ?
O23 Zn2 N12B 168.37(9) . . ?
N1B Zn2 N12B 76.51(10) . . ?
O11 P1 O12 114.39(13) . . ?
O11 P1 O13 112.32(12) . . ?
O12 P1 O13 111.01(12) . . ?
O11 P1 O14 105.42(12) . . ?
O12 P1 O14 108.74(11) . . ?
O13 P1 O14 104.23(11) . . ?
O22 P2 O23 114.18(13) . . ?
O22 P2 O21 112.86(13) . . ?
O23 P2 O21 111.14(13) . . ?
O22 P2 O14 105.98(12) . . ?
O23 P2 O14 106.95(11) . . ?
O21 P2 O14 104.96(11) . . ?
P1 O12 Zn2 130.02(13) . . ?
P1 O13 Zn1 129.77(13) . . ?
P1 O13 Zn1 122.83(11) . 3_566 ?
Zn1 O13 Zn1 97.84(8) . 3_566 ?
P1 O14 P2 125.21(13) . . ?
P2 O21 Zn1 125.84(12) . 3_566 ?
P2 O23 Zn2 127.30(12) . . ?
C2A N1A C6A 118.9(3) . . ?
C2A N1A Zn1 125.4(2) . . ?
C6A N1A Zn1 115.6(2) . . ?
N1A C2A C3A 123.1(3) . . ?
C2A C3A C4A 118.4(3) . . ?
C5A C4A C3A 119.4(3) . . ?
C4A C5A C6A 119.1(3) . . ?
N1A C6A C5A 121.2(3) . . ?
N1A C6A C7A 115.2(3) . . ?
C5A C6A C7A 123.6(3) . . ?
N12A C7A C8A 121.6(3) . . ?
N12A C7A C6A 115.2(3) . . ?
C8A C7A C6A 123.2(3) . . ?
C9A C8A C7A 118.9(3) . . ?
C10A C9A C8A 119.7(3) . . ?
C9A C10A C11A 118.3(3) . . ?
N12A C11A C10A 123.1(4) . . ?
C11A N12A C7A 118.4(3) . . ?
C11A N12A Zn1 126.4(2) . . ?
C7A N12A Zn1 115.1(2) . . ?
C2B N1B C6B 118.6(3) . . ?
C2B N1B Zn2 124.7(2) . . ?
C6B N1B Zn2 116.6(2) . . ?
N1B C2B C3B 123.2(3) . . ?
C2B C3B C4B 118.4(3) . . ?
C3B C4B C5B 119.1(3) . . ?
C4B C5B C6B 119.4(3) . . ?
N1B C6B C5B 121.2(3) . . ?
N1B C6B C7B 115.7(3) . . ?
C5B C6B C7B 123.1(3) . . ?
N12B C7B C8B 121.3(3) . . ?
N12B C7B C6B 115.7(3) . . ?
C8B C7B C6B 123.0(3) . . ?
C9B C8B C7B 119.0(3) . . ?
C8B C9B C10B 119.5(3) . . ?
C9B C10B C11B 118.4(3) . . ?
N12B C11B C10B 122.5(3) . . ?
C11B N12B C7B 119.2(3) . . ?
C11B N12B Zn2 125.7(2) . . ?
C7B N12B Zn2 115.0(2) . . ?

loop_
_geom_bond_atom_site_label_1
_geom_bond_atom_site_label_2
_geom_bond_distance
_geom_bond_site_symmetry_2
_geom_bond_publ_flag
Zn1 O21 1.959(2) 3_566 ?
Zn1 O13 1.972(2) . ?
Zn1 N1A 2.072(3) . ?
Zn1 N12A 2.091(3) . ?
Zn1 O13 2.166(2) 3_566 ?
Zn1 Zn1 3.1224(7) 3_566 ?
Zn2 O12 1.948(2) . ?
Zn2 O1W 2.017(2) . ?
Zn2 O23 2.026(2) . ?
Zn2 N1B 2.107(3) . ?
Zn2 N12B 2.166(3) . ?
P1 O11 1.493(2) . ?
P1 O12 1.505(2) . ?
P1 O13 1.537(2) . ?
P1 O14 1.615(2) . ?
P2 O22 1.491(2) . ?
P2 O23 1.517(2) . ?
P2 O21 1.524(2) . ?
P2 O14 1.623(2) . ?
O13 Zn1 2.166(2) 3_566 ?
O21 Zn1 1.959(2) 3_566 ?
N1A C2A 1.333(4) . ?
N1A C6A 1.354(4) . ?
C2A C3A 1.370(5) . ?
C3A C4A 1.388(5) . ?
C4A C5A 1.380(5) . ?
C5A C6A 1.387(5) . ?
C6A C7A 1.483(4) . ?
C7A N12A 1.351(4) . ?
C7A C8A 1.380(4) . ?
C8A C9A 1.373(5) . ?
C9A C10A 1.370(5) . ?
C10A C11A 1.376(5) . ?
C11A N12A 1.325(4) . ?
N1B C2B 1.331(4) . ?
N1B C6B 1.349(4) . ?
C2B C3B 1.375(5) . ?
C3B C4B 1.376(5) . ?
C4B C5B 1.381(5) . ?
C5B C6B 1.383(4) . ?
C6B C7B 1.479(4) . ?
C7B N12B 1.340(4) . ?
C7B C8B 1.392(4) . ?
C8B C9B 1.368(4) . ?
C9B C10B 1.378(5) . ?
C10B C11B 1.383(4) . ?
C11B N12B 1.324(4) . ?
